data_7024574
loop_
_publ_author_name
'Yue, Nancy L. S.'
'Jennings, Michael C.'
'Puddephatt, Richard J.'

_publ_section_title
;
 Dynamic ring-opening polymerization of silver(I) complexes with
 bis(amidopyridine) ligands.
;
_journal_issue 5
_journal_name_full 'Dalton transactions (Cambridge, England : 2003)'
_journal_page_first 1273
_journal_page_last 1281
_journal_paper_doi 10.1039/b918615h
_journal_volume 39
_journal_year 2010
_chemical_formula_sum 'C20 H18 Ag N5 O5'
_chemical_formula_weight 516.26
_chemical_name_systematic
;
?
;
_space_group_IT_number 61
_symmetry_cell_setting orthorhombic
_symmetry_space_group_name_Hall '-P 2ac 2ab'
_symmetry_space_group_name_H-M 'P b c a'
_atom_sites_solution_hydrogens geom
_atom_sites_solution_primary direct
_atom_sites_solution_secondary difmap
_audit_creation_method SHELXL-97
_cell_angle_alpha 90.00
_cell_angle_beta 90.00
_cell_angle_gamma 90.00
_cell_formula_units_Z 8
_cell_length_a 13.2247(5)
_cell_length_b 9.6779(3)
_cell_length_c 30.7686(11)
_cell_measurement_reflns_used 3495
_cell_measurement_temperature 150(2)
_cell_measurement_theta_max 25.11
_cell_measurement_theta_min 2.65
_cell_volume 3938.0(2)
_computing_cell_refinement 'Nonius DENZO'
_computing_data_collection 'Nonius COLLECT'
_computing_data_reduction 'Nonius DENZO'
_computing_molecular_graphics 'Bruker SHELXTL'
_computing_publication_material 'Bruker SHELXTL'
_computing_structure_refinement 'SHELXL-97 (Sheldrick, 1997)'
_computing_structure_solution 'SHELXS-97 (Sheldrick, 1990)'
_diffrn_ambient_temperature 150(2)
_diffrn_measured_fraction_theta_full 0.995
_diffrn_measured_fraction_theta_max 0.995
_diffrn_measurement_device_type 'Nonius Kappa-CCD'
_diffrn_measurement_method 'phi/omega scans'
_diffrn_radiation_monochromator graphite
_diffrn_radiation_source 'fine-focus sealed tube'
_diffrn_radiation_type MoK\a
_diffrn_radiation_wavelength 0.71073
_diffrn_reflns_av_R_equivalents 0.104
_diffrn_reflns_av_sigmaI/netI 0.0520
_diffrn_reflns_limit_h_max 15
_diffrn_reflns_limit_h_min -15
_diffrn_reflns_limit_k_max 11
_diffrn_reflns_limit_k_min -11
_diffrn_reflns_limit_l_max 36
_diffrn_reflns_limit_l_min -36
_diffrn_reflns_number 34193
_diffrn_reflns_theta_full 25.11
_diffrn_reflns_theta_max 25.11
_diffrn_reflns_theta_min 2.65
_exptl_absorpt_coefficient_mu 1.069
_exptl_absorpt_correction_T_max 0.9241
_exptl_absorpt_correction_T_min 0.4635
_exptl_absorpt_correction_type integration
_exptl_crystal_colour colourless
_exptl_crystal_density_diffrn 1.742
_exptl_crystal_density_method 'not measured'
_exptl_crystal_description needle
_exptl_crystal_F_000 2080
_exptl_crystal_size_max 0.85
_exptl_crystal_size_mid 0.09
_exptl_crystal_size_min 0.08
_refine_diff_density_max 0.692
_refine_diff_density_min -1.025
_refine_diff_density_rms 0.092
_refine_ls_extinction_method none
_refine_ls_goodness_of_fit_ref 1.015
_refine_ls_hydrogen_treatment constr
_refine_ls_matrix_type full
_refine_ls_number_parameters 280
_refine_ls_number_reflns 3495
_refine_ls_number_restraints 0
_refine_ls_restrained_S_all 1.015
_refine_ls_R_factor_all 0.0832
_refine_ls_R_factor_gt 0.0437
_refine_ls_shift/su_max 0.001
_refine_ls_shift/su_mean 0.000
_refine_ls_structure_factor_coef Fsqd
_refine_ls_weighting_details 'calc w=1/[\s^2^(Fo^2^)+(0.0711P)^2^+0.1714P] where P=(Fo^2^+2Fc^2^)/3'
_refine_ls_weighting_scheme calc
_refine_ls_wR_factor_gt 0.1072
_refine_ls_wR_factor_ref 0.1252
_reflns_number_gt 2250
_reflns_number_total 3495
_reflns_threshold_expression >2sigma(I)
_cod_data_source_file b918615h.txt
_cod_data_source_block 04108b
_cod_depositor_comments
;
The following automatic conversions were performed:

'_symmetry_cell_setting' value 'Orthorhombic' changed to
'orthorhombic' according to
/home/saulius/struct/CIF-dictionaries/cif_core.dic dictionary named
'cif_core.dic' version 2.4.2 from 2011-04-26.

Automatic conversion script
Id: cif_fix_values 1891 2012-01-12 08:04:46Z andrius 
;
_cod_original_sg_symbol_H-M Pbca
_cod_database_code 7024574

loop_
_symmetry_equiv_pos_as_xyz
'x, y, z'
'-x+1/2, -y, z+1/2'
'-x, y+1/2, -z+1/2'
'x+1/2, -y+1/2, -z'
'-x, -y, -z'
'x-1/2, y, -z-1/2'
'x, -y-1/2, z-1/2'
'-x-1/2, y-1/2, z'

loop_
_atom_site_label
_atom_site_type_symbol
_atom_site_fract_x
_atom_site_fract_y
_atom_site_fract_z
_atom_site_U_iso_or_equiv
_atom_site_adp_type
_atom_site_occupancy
_atom_site_symmetry_multiplicity
_atom_site_calc_flag
_atom_site_refinement_flags
Ag Ag 0.87893(3) 0.01992(4) 0.515465(12) 0.05135(19) Uani 1 1 d .
N11 N 0.8536(3) 0.1816(4) 0.46838(12) 0.0391(9) Uani 1 1 d .
C12 C 0.8621(3) 0.1596(5) 0.42544(14) 0.0351(10) Uani 1 1 d .
H12A H 0.8722 0.0678 0.4154 0.042 Uiso 1 1 calc R
C13 C 0.8567(3) 0.2647(4) 0.39520(14) 0.0280(10) Uani 1 1 d .
C14 C 0.8433(3) 0.3983(4) 0.41028(14) 0.0362(11) Uani 1 1 d .
H14A H 0.8401 0.4734 0.3904 0.043 Uiso 1 1 calc R
C15 C 0.8345(4) 0.4213(5) 0.45439(16) 0.0435(12) Uani 1 1 d .
H15A H 0.8260 0.5124 0.4652 0.052 Uiso 1 1 calc R
C16 C 0.8384(3) 0.3119(5) 0.48217(15) 0.0390(11) Uani 1 1 d .
H16A H 0.8300 0.3281 0.5124 0.047 Uiso 1 1 calc R
C17 C 0.8644(3) 0.2321(4) 0.34751(14) 0.0309(10) Uani 1 1 d .
H17A H 0.8849 0.3165 0.3316 0.037 Uiso 1 1 calc R
H17B H 0.9176 0.1616 0.3431 0.037 Uiso 1 1 calc R
N18 N 0.7693(2) 0.1812(3) 0.32957(10) 0.0295(8) Uani 1 1 d .
H18A H 0.7632 0.0923 0.3242 0.035 Uiso 1 1 calc R
C19 C 0.6910(3) 0.2648(4) 0.32101(13) 0.0266(10) Uani 1 1 d .
O20 O 0.6958(2) 0.3916(3) 0.32605(9) 0.0355(7) Uani 1 1 d .
C21 C 0.5967(3) 0.1985(4) 0.30458(13) 0.0252(10) Uani 1 1 d .
C22 C 0.5038(3) 0.2587(4) 0.31400(12) 0.0243(9) Uani 1 1 d .
H22A H 0.5012 0.3393 0.3316 0.029 Uiso 1 1 calc R
C23 C 0.4150(3) 0.2021(4) 0.29800(12) 0.0247(9) Uani 1 1 d .
C24 C 0.4193(3) 0.0848(4) 0.27175(13) 0.0288(10) Uani 1 1 d .
H24A H 0.3588 0.0461 0.2604 0.035 Uiso 1 1 calc R
C25 C 0.5118(3) 0.0249(4) 0.26224(13) 0.0300(10) Uani 1 1 d .
H25A H 0.5147 -0.0551 0.2444 0.036 Uiso 1 1 calc R
C26 C 0.5995(3) 0.0811(4) 0.27867(13) 0.0291(10) Uani 1 1 d .
H26A H 0.6627 0.0391 0.2722 0.035 Uiso 1 1 calc R
C27 C 0.3158(3) 0.2700(4) 0.30846(13) 0.0274(10) Uani 1 1 d .
O28 O 0.3094(2) 0.3972(3) 0.31269(9) 0.0348(7) Uani 1 1 d .
N29 N 0.2360(2) 0.1867(3) 0.31234(10) 0.0295(8) Uani 1 1 d .
H29A H 0.2440 0.0977 0.3076 0.035 Uiso 1 1 calc R
C30 C 0.1359(3) 0.2379(4) 0.32414(14) 0.0322(10) Uani 1 1 d .
H30A H 0.0841 0.1700 0.3150 0.039 Uiso 1 1 calc R
H30B H 0.1227 0.3256 0.3086 0.039 Uiso 1 1 calc R
C31 C 0.1275(3) 0.2621(4) 0.37292(14) 0.0295(10) Uani 1 1 d .
C32 C 0.1330(3) 0.1500(4) 0.40067(14) 0.0349(11) Uani 1 1 d .
H32A H 0.1423 0.0609 0.3884 0.042 Uiso 1 1 calc R
N33 N 0.1259(3) 0.1605(4) 0.44396(12) 0.0387(9) Uani 1 1 d .
C34 C 0.1118(3) 0.2875(5) 0.46099(16) 0.0442(12) Uani 1 1 d .
H34A H 0.1070 0.2972 0.4916 0.053 Uiso 1 1 calc R
C35 C 0.1040(4) 0.4032(5) 0.43530(16) 0.0477(13) Uani 1 1 d .
H35A H 0.0929 0.4913 0.4480 0.057 Uiso 1 1 calc R
C36 C 0.1126(3) 0.3900(5) 0.39076(15) 0.0372(11) Uani 1 1 d .
H36A H 0.1083 0.4692 0.3726 0.045 Uiso 1 1 calc R
O41 O 1.0346(3) 0.1282(4) 0.55555(13) 0.0749(12) Uani 1 1 d .
O42 O 0.9032(3) 0.2251(5) 0.58356(13) 0.0716(12) Uani 1 1 d .
O43 O 1.0473(4) 0.3250(4) 0.58664(14) 0.0855(14) Uani 1 1 d .
N44 N 0.9958(4) 0.2275(4) 0.57538(13) 0.0484(11) Uani 1 1 d .

loop_
_atom_site_aniso_label
_atom_site_aniso_U_11
_atom_site_aniso_U_22
_atom_site_aniso_U_33
_atom_site_aniso_U_23
_atom_site_aniso_U_13
_atom_site_aniso_U_12
Ag 0.0699(3) 0.0466(3) 0.0376(3) 0.00994(18) -0.00543(19) -0.0062(2)
N11 0.043(2) 0.040(2) 0.034(2) -0.0012(19) -0.0030(18) -0.0065(18)
C12 0.038(3) 0.032(2) 0.036(3) -0.005(2) -0.002(2) -0.001(2)
C13 0.028(2) 0.028(2) 0.028(2) -0.0014(19) -0.0048(19) -0.0020(18)
C14 0.045(3) 0.029(2) 0.035(3) 0.002(2) -0.009(2) 0.003(2)
C15 0.050(3) 0.037(3) 0.044(3) -0.013(2) -0.007(2) 0.005(2)
C16 0.045(3) 0.041(3) 0.031(3) -0.008(2) -0.002(2) 0.000(2)
C17 0.026(2) 0.033(2) 0.034(3) 0.000(2) -0.0029(19) 0.0022(19)
N18 0.032(2) 0.0270(18) 0.030(2) -0.0035(16) 0.0009(16) -0.0018(16)
C19 0.032(2) 0.024(2) 0.024(2) 0.0023(18) 0.0046(19) 0.0000(19)
O20 0.0384(17) 0.0222(17) 0.0459(19) 0.0000(14) -0.0043(14) -0.0036(13)
C21 0.027(2) 0.022(2) 0.026(2) 0.0053(18) 0.0012(18) -0.0012(17)
C22 0.031(2) 0.020(2) 0.022(2) 0.0019(17) -0.0015(18) 0.0010(18)
C23 0.033(2) 0.022(2) 0.019(2) 0.0050(17) 0.0002(18) 0.0001(18)
C24 0.033(2) 0.025(2) 0.028(2) -0.0005(19) -0.005(2) -0.001(2)
C25 0.034(2) 0.026(2) 0.030(2) -0.0082(19) 0.002(2) -0.002(2)
C26 0.035(2) 0.025(2) 0.027(2) 0.0010(19) 0.0038(19) 0.0014(19)
C27 0.032(2) 0.026(2) 0.025(2) 0.0029(18) 0.0006(19) -0.001(2)
O28 0.0386(17) 0.0211(17) 0.0448(19) -0.0002(14) 0.0027(14) 0.0005(14)
N29 0.0297(19) 0.0236(18) 0.035(2) -0.0003(16) 0.0019(16) 0.0030(16)
C30 0.027(2) 0.032(2) 0.038(3) 0.000(2) 0.0004(19) 0.0006(19)
C31 0.023(2) 0.033(2) 0.032(3) 0.002(2) 0.0007(18) -0.0027(19)
C32 0.037(3) 0.029(2) 0.038(3) -0.004(2) -0.002(2) -0.002(2)
N33 0.049(2) 0.037(2) 0.031(2) -0.0008(18) -0.0004(18) -0.0077(19)
C34 0.052(3) 0.043(3) 0.037(3) -0.004(2) -0.001(2) -0.005(2)
C35 0.058(3) 0.041(3) 0.044(3) -0.011(2) -0.007(2) 0.002(2)
C36 0.040(3) 0.032(3) 0.040(3) 0.001(2) -0.003(2) 0.002(2)
O41 0.096(3) 0.056(2) 0.073(3) -0.025(2) -0.022(2) 0.026(2)
O42 0.069(3) 0.094(3) 0.052(3) 0.002(2) 0.000(2) -0.003(2)
O43 0.123(4) 0.046(2) 0.088(3) -0.005(2) -0.011(3) -0.033(3)
N44 0.073(3) 0.041(3) 0.031(2) 0.007(2) -0.008(2) -0.003(3)

loop_
_atom_type_symbol
_atom_type_description
_atom_type_scat_dispersion_real
_atom_type_scat_dispersion_imag
_atom_type_scat_source
C C 0.0033 0.0016 'International Tables Vol C Tables 4.2.6.8 and 6.1.1.4'
H H 0.0000 0.0000 'International Tables Vol C Tables 4.2.6.8 and 6.1.1.4'
N N 0.0061 0.0033 'International Tables Vol C Tables 4.2.6.8 and 6.1.1.4'
O O 0.0106 0.0060 'International Tables Vol C Tables 4.2.6.8 and 6.1.1.4'
Ag Ag -0.8971 1.1015 'International Tables Vol C Tables 4.2.6.8 and 6.1.1.4'

loop_
_geom_angle_atom_site_label_1
_geom_angle_atom_site_label_2
_geom_angle_atom_site_label_3
_geom_angle
_geom_angle_site_symmetry_1
_geom_angle_site_symmetry_3
N33 Ag N11 167.14(14) 5_656 .
N33 Ag Ag 95.71(10) 5_656 5_756
N11 Ag Ag 92.36(10) . 5_756
C12 N11 C16 118.1(4) . .
C12 N11 Ag 122.2(3) . .
C16 N11 Ag 119.4(3) . .
N11 C12 C13 122.9(4) . .
C12 C13 C14 117.9(4) . .
C12 C13 C17 120.0(4) . .
C14 C13 C17 122.1(4) . .
C15 C14 C13 119.4(4) . .
C16 C15 C14 119.3(4) . .
N11 C16 C15 122.4(4) . .
N18 C17 C13 112.4(3) . .
C19 N18 C17 122.4(3) . .
O20 C19 N18 122.3(4) . .
O20 C19 C21 120.8(4) . .
N18 C19 C21 116.9(3) . .
C26 C21 C22 119.1(4) . .
C26 C21 C19 121.7(4) . .
C22 C21 C19 119.2(4) . .
C23 C22 C21 120.6(4) . .
C22 C23 C24 119.5(4) . .
C22 C23 C27 119.4(3) . .
C24 C23 C27 121.1(4) . .
C25 C24 C23 120.0(4) . .
C26 C25 C24 120.0(4) . .
C25 C26 C21 120.8(4) . .
O28 C27 N29 122.4(4) . .
O28 C27 C23 121.1(4) . .
N29 C27 C23 116.5(3) . .
C27 N29 C30 122.3(3) . .
N29 C30 C31 111.4(3) . .
C36 C31 C32 118.0(4) . .
C36 C31 C30 123.0(4) . .
C32 C31 C30 119.0(4) . .
N33 C32 C31 123.5(4) . .
C32 N33 C34 117.7(4) . .
C32 N33 Ag 121.3(3) . 5_656
C34 N33 Ag 120.7(3) . 5_656
N33 C34 C35 122.0(5) . .
C34 C35 C36 119.3(5) . .
C31 C36 C35 119.6(4) . .
O43 N44 O41 120.5(5) . .
O43 N44 O42 120.4(5) . .
O41 N44 O42 119.1(5) . .

loop_
_geom_bond_atom_site_label_1
_geom_bond_atom_site_label_2
_geom_bond_distance
_geom_bond_site_symmetry_2
Ag N33 2.147(4) 5_656
Ag N11 2.158(4) .
Ag Ag 3.3629(8) 5_756
N11 C12 1.343(5) .
N11 C16 1.346(6) .
C12 C13 1.380(6) .
C13 C14 1.385(6) .
C13 C17 1.504(6) .
C14 C15 1.380(6) .
C15 C16 1.362(6) .
C17 N18 1.459(5) .
N18 C19 1.340(5) .
C19 O20 1.238(5) .
C19 C21 1.491(5) .
C21 C26 1.388(6) .
C21 C22 1.390(5) .
C22 C23 1.386(5) .
C23 C24 1.394(5) .
C23 C27 1.502(6) .
C24 C25 1.385(5) .
C25 C26 1.378(5) .
C27 O28 1.240(5) .
C27 N29 1.334(5) .
N29 C30 1.459(5) .
C30 C31 1.523(6) .
C31 C36 1.368(6) .
C31 C32 1.382(6) .
C32 N33 1.339(5) .
N33 C34 1.349(6) .
N33 Ag 2.147(4) 5_656
C34 C35 1.375(7) .
C35 C36 1.381(6) .
O41 N44 1.249(5) .
O42 N44 1.250(5) .
O43 N44 1.213(5) .

loop_
_geom_hbond_atom_site_label_D
_geom_hbond_atom_site_label_H
_geom_hbond_atom_site_label_A
_geom_hbond_distance_DH
_geom_hbond_distance_HA
_geom_hbond_distance_DA
_geom_hbond_angle_DHA
_geom_hbond_site_symmetry_A
N18 H18A O20 0.88 2.02 2.842(4) 155.6 8_755
N29 H29A O28 0.88 2.07 2.866(4) 149.8 8_655
